data_7203020
loop_
_publ_author_name
'Almes\%aker, Ann'
'Bourne, Susan A.'
'Ramon, Ga\"elle'
'Scott, Janet L.'
'Strauss, Christopher R.'

_publ_section_title
;
 Coordination chemistry of N,N,4-tris(pyridin-2-ylmethyl)aniline: a
 novel flexible, multimodal ligand
;
_journal_issue 11
_journal_name_full CrystEngComm
_journal_page_first 997
_journal_paper_doi 10.1039/b708465j
_journal_volume 9
_journal_year 2007
_chemical_formula_moiety '[Cu(tpma-H)(NO32](NO3)'
_chemical_formula_sum 'C24 H23 Cu N7 O9'
_chemical_formula_weight 617.03
_chemical_melting_point ?
_space_group_IT_number 2
_symmetry_cell_setting triclinic
_symmetry_space_group_name_Hall '-P 1'
_symmetry_space_group_name_H-M 'P -1'
_atom_sites_solution_hydrogens geom
_atom_sites_solution_primary direct
_atom_sites_solution_secondary difmap
_audit_creation_method SHELXL-97
_cell_angle_alpha 93.94(3)
_cell_angle_beta 92.29(3)
_cell_angle_gamma 116.16(3)
_cell_formula_units_Z 2
_cell_length_a 8.0308(16)
_cell_length_b 8.6296(17)
_cell_length_c 20.091(4)
_cell_measurement_temperature 173(2)
_cell_measurement_theta_max 25.1
_cell_volume 1242.9(5)
_computing_cell_refinement 'Collect (Nonius (2000)'
_computing_data_collection 'Collect (Nonius (2000)'
_computing_data_reduction 'Collect (Nonius (2000)'
_computing_molecular_graphics 'WebLab ViewerPro (1997)'
_computing_publication_material 'SHELX-97 (Sheldrick, 1997)'
_computing_structure_refinement 'SHELXL-97 (Sheldrick, 1997)'
_computing_structure_solution 'SHELXS-97 (Sheldrick, 1990)'
_diffrn_ambient_temperature 173(2)
_diffrn_measured_fraction_theta_full 0.985
_diffrn_measured_fraction_theta_max 0.985
_diffrn_radiation_monochromator graphite
_diffrn_radiation_source 'fine-focus sealed tube'
_diffrn_radiation_type MoK\a
_diffrn_radiation_wavelength 0.71073
_diffrn_reflns_av_R_equivalents 0.0356
_diffrn_reflns_av_sigmaI/netI 0.0499
_diffrn_reflns_limit_h_max 9
_diffrn_reflns_limit_h_min -9
_diffrn_reflns_limit_k_max 10
_diffrn_reflns_limit_k_min -10
_diffrn_reflns_limit_l_max 23
_diffrn_reflns_limit_l_min -23
_diffrn_reflns_number 9603
_diffrn_reflns_theta_full 25.13
_diffrn_reflns_theta_max 25.13
_diffrn_reflns_theta_min 2.64
_exptl_absorpt_coefficient_mu 0.949
_exptl_absorpt_correction_type none
_exptl_crystal_colour green
_exptl_crystal_density_diffrn 1.649
_exptl_crystal_density_meas ?
_exptl_crystal_density_method .
_exptl_crystal_description plates
_exptl_crystal_F_000 634
_exptl_crystal_size_max 0.22
_exptl_crystal_size_mid 0.15
_exptl_crystal_size_min 0.10
_refine_diff_density_max 0.774
_refine_diff_density_min -0.790
_refine_diff_density_rms 0.089
_refine_ls_extinction_method none
_refine_ls_goodness_of_fit_ref 1.411
_refine_ls_hydrogen_treatment constr
_refine_ls_matrix_type full
_refine_ls_number_parameters 370
_refine_ls_number_reflns 4392
_refine_ls_number_restraints 0
_refine_ls_restrained_S_all 1.411
_refine_ls_R_factor_all 0.0692
_refine_ls_R_factor_gt 0.0648
_refine_ls_shift/su_max 0.001
_refine_ls_shift/su_mean 0.000
_refine_ls_structure_factor_coef Fsqd
_refine_ls_weighting_details 'calc w=1/[\s^2^(Fo^2^)+(0.1000P)^2^+0.0000P] where P=(Fo^2^+2Fc^2^)/3'
_refine_ls_weighting_scheme calc
_refine_ls_wR_factor_gt 0.1884
_refine_ls_wR_factor_ref 0.1920
_reflns_number_gt 4139
_reflns_number_total 4392
_reflns_threshold_expression >2sigma(I)
_cod_data_source_file b708465j.txt
_cod_data_source_block c:\gaelle~1\articl~2\struct~2\(5)-cu~1\gr2
_cod_depositor_comments
;
The following automatic conversions were performed:
'_symmetry_cell_setting' value 'Triclinic' changed to 'triclinic'
according to '/home/saulius/struct/CIF-dictionaries/cif_core.dic'
dictionary named 'cif_core.dic' version 2.4.1 from 2010-06-29.

Automatic conversion script
Id: cif_fix_enum 1527 2010-12-29 10:47:43Z saulius 

The following automatic conversions were performed:

'_chemical_melting_point' value '-' was changed to '?' - the value is
undefined or not given.

Automatic conversion script
Id: cif_fix_values 1646 2011-03-28 12:23:43Z adriana 
;
_cod_original_cell_volume 1242.9(4)
_cod_original_sg_symbol_H-M P-1
_cod_database_code 7203020

loop_
_symmetry_equiv_pos_as_xyz
'x, y, z'
'-x, -y, -z'

loop_
_atom_site_label
_atom_site_type_symbol
_atom_site_fract_x
_atom_site_fract_y
_atom_site_fract_z
_atom_site_U_iso_or_equiv
_atom_site_adp_type
_atom_site_occupancy
_atom_site_symmetry_multiplicity
_atom_site_calc_flag
_atom_site_refinement_flags
_atom_site_disorder_assembly
_atom_site_disorder_group
Cu1 Cu 0.25191(6) 0.66051(6) 0.84418(3) 0.0171(2) Uani 1 1 d . . .
N2 N 0.2527(5) 0.8566(5) 0.80131(18) 0.0189(8) Uani 1 1 d . . .
O2A O 0.1648(5) 0.4567(5) 0.7409(2) 0.0430(10) Uani 1 1 d . . .
O1B O 0.3332(6) 0.8370(6) 0.9464(2) 0.0466(11) Uani 1 1 d . . .
C4 C 0.6633(6) 0.6184(6) 0.6355(2) 0.0204(9) Uani 1 1 d . . .
N1 N 0.5453(5) 0.7845(4) 0.82496(17) 0.0156(7) Uani 1 1 d . . .
O3A O -0.1253(4) 0.2678(4) 0.72935(17) 0.0305(8) Uani 1 1 d . . .
N1B N 0.1778(5) 0.8035(5) 0.96505(19) 0.0217(8) Uani 1 1 d . . .
N3 N 0.3223(5) 0.5004(5) 0.88838(18) 0.0207(8) Uani 1 1 d . . .
N1A N 0.0030(6) 0.3963(5) 0.7594(2) 0.0278(9) Uani 1 1 d . . .
O3B O 0.1654(6) 0.8697(5) 1.01944(19) 0.0446(10) Uani 1 1 d . . .
C14 C 0.5072(6) 0.5540(5) 0.8983(2) 0.0168(9) Uani 1 1 d . . .
C6 C 0.5841(7) 0.8141(6) 0.7040(2) 0.0263(11) Uani 1 1 d . . .
H2 H 0.5556 0.9100 0.7072 0.032 Uiso 1 1 calc R . .
C1 C 0.5832(5) 0.7278(5) 0.7607(2) 0.0168(9) Uani 1 1 d . . .
C8 C 0.4211(6) 0.9905(6) 0.8005(2) 0.0170(9) Uani 1 1 d . . .
C7 C 0.5826(6) 0.9707(5) 0.8317(2) 0.0175(9) Uani 1 1 d . . .
H7A H 0.6965 1.0403 0.8096 0.021 Uiso 1 1 calc R . .
H7B H 0.6036 1.0143 0.8797 0.021 Uiso 1 1 calc R . .
C16 C 0.4556(7) 0.2858(6) 0.9414(2) 0.0249(10) Uani 1 1 d . . .
H16 H 0.5009 0.2110 0.9590 0.030 Uiso 1 1 calc R . .
C18 C 0.2045(7) 0.3446(6) 0.9060(2) 0.0242(10) Uani 1 1 d . . .
H18 H 0.0745 0.3095 0.9001 0.029 Uiso 1 1 calc R . .
O2C O 1.3843(6) 0.9537(6) 0.5895(2) 0.0534(12) Uani 1 1 d . . .
C2 C 0.6180(6) 0.5848(6) 0.7529(2) 0.0204(9) Uani 1 1 d . . .
H6 H 0.6146 0.5219 0.7902 0.025 Uiso 1 1 calc R . .
C10 C 0.2873(6) 1.1510(6) 0.7446(2) 0.0246(10) Uani 1 1 d . . .
H10 H 0.2998 1.2528 0.7255 0.030 Uiso 1 1 calc R . .
O1A O -0.0232(6) 0.4743(5) 0.8107(2) 0.0422(10) Uani 1 1 d . . .
C5 C 0.6267(6) 0.7597(6) 0.6429(2) 0.0233(10) Uani 1 1 d . . .
H3 H 0.6306 0.8219 0.6054 0.028 Uiso 1 1 calc R . .
C13 C 0.6302(6) 0.7374(5) 0.8826(2) 0.0182(9) Uani 1 1 d . . .
H13B H 0.6486 0.8192 0.9224 0.022 Uiso 1 1 calc R . .
H13A H 0.7536 0.7473 0.8719 0.022 Uiso 1 1 calc R . .
C9 C 0.4430(6) 1.1397(6) 0.7722(2) 0.0215(9) Uani 1 1 d . . .
H9 H 0.5633 1.2336 0.7716 0.026 Uiso 1 1 calc R . .
O1C O 1.1122(6) 0.9516(6) 0.5820(2) 0.0535(12) Uani 1 1 d . . .
C15 C 0.5785(6) 0.4483(6) 0.9242(2) 0.0205(9) Uani 1 1 d . . .
H15 H 0.7091 0.4866 0.9301 0.025 Uiso 1 1 calc R . .
C20 C 0.8317(6) 0.4760(6) 0.5733(2) 0.0228(10) Uani 1 1 d . . .
C12 C 0.1008(6) 0.8666(6) 0.7740(2) 0.0241(10) Uani 1 1 d . . .
H12 H -0.0182 0.7708 0.7745 0.029 Uiso 1 1 calc R . .
N1C N 1.2834(7) 1.0225(6) 0.5739(2) 0.0393(11) Uani 1 1 d . . .
O3C O 1.3530(7) 1.1657(6) 0.5473(3) 0.0657(14) Uani 1 1 d . . .
C3 C 0.6578(6) 0.5315(6) 0.6915(2) 0.0207(9) Uani 1 1 d . . .
H5 H 0.6819 0.4330 0.6877 0.025 Uiso 1 1 calc R . .
C11 C 0.1151(7) 1.0125(7) 0.7456(2) 0.0276(11) Uani 1 1 d . . .
H11 H 0.0072 1.0172 0.7268 0.033 Uiso 1 1 calc R . .
N4 N 1.0167(6) 0.5718(7) 0.5886(2) 0.0404(11) Uani 1 1 d . . .
H4N H 1.0652 0.6855 0.5955 0.048 Uiso 1 1 calc R . .
C21 C 0.7587(8) 0.3021(6) 0.5627(2) 0.0327(12) Uani 1 1 d . . .
H21 H 0.6287 0.2351 0.5520 0.039 Uiso 1 1 calc R . .
C17 C 0.2655(7) 0.2343(6) 0.9323(2) 0.0269(10) Uani 1 1 d . . .
H17 H 0.1789 0.1243 0.9440 0.032 Uiso 1 1 calc R . .
O2B O 0.0439(7) 0.7055(7) 0.9274(2) 0.0808(19) Uani 1 1 d . . .
C19 C 0.7065(7) 0.5612(7) 0.5682(2) 0.0308(12) Uani 1 1 d . . .
H19A H 0.5884 0.4795 0.5427 0.037 Uiso 1 1 calc R . .
H19B H 0.7655 0.6637 0.5427 0.037 Uiso 1 1 calc R . .
C24 C 1.1292(10) 0.4868(16) 0.5933(3) 0.082(3) Uani 1 1 d . . .
H24 H 1.2594 0.5508 0.6043 0.098 Uiso 1 1 calc R . .
C23 C 1.049(2) 0.309(2) 0.5817(5) 0.133(7) Uani 1 1 d . . .
H23 H 1.1226 0.2482 0.5841 0.160 Uiso 1 1 calc R . .
C22 C 0.869(2) 0.2239(12) 0.5672(4) 0.101(4) Uani 1 1 d . . .
H22 H 0.8143 0.1010 0.5596 0.121 Uiso 1 1 calc R . .

loop_
_atom_site_aniso_label
_atom_site_aniso_U_11
_atom_site_aniso_U_22
_atom_site_aniso_U_33
_atom_site_aniso_U_23
_atom_site_aniso_U_13
_atom_site_aniso_U_12
Cu1 0.0120(3) 0.0146(3) 0.0244(3) 0.0047(2) 0.0027(2) 0.0051(2)
N2 0.0137(18) 0.0195(19) 0.024(2) 0.0009(15) 0.0007(14) 0.0083(15)
O2A 0.0201(19) 0.040(2) 0.060(3) 0.014(2) -0.0043(17) 0.0050(16)
O1B 0.040(2) 0.085(3) 0.041(2) 0.031(2) 0.0179(18) 0.047(2)
C4 0.014(2) 0.026(2) 0.025(2) 0.0047(19) 0.0047(17) 0.0109(18)
N1 0.0197(18) 0.0142(18) 0.0181(18) 0.0071(14) 0.0033(14) 0.0112(15)
O3A 0.0213(17) 0.0233(18) 0.035(2) -0.0013(15) -0.0059(14) 0.0005(14)
N1B 0.023(2) 0.0172(19) 0.022(2) 0.0064(16) 0.0036(16) 0.0061(16)
N3 0.0195(19) 0.0202(19) 0.0200(19) 0.0021(15) 0.0021(15) 0.0066(16)
N1A 0.028(2) 0.022(2) 0.037(2) 0.0055(18) -0.0039(18) 0.0152(18)
O3B 0.062(3) 0.041(2) 0.034(2) 0.0064(18) 0.0281(19) 0.023(2)
C14 0.021(2) 0.018(2) 0.012(2) 0.0024(16) 0.0045(16) 0.0089(18)
C6 0.033(3) 0.030(3) 0.029(3) 0.011(2) 0.011(2) 0.023(2)
C1 0.0102(19) 0.018(2) 0.022(2) 0.0034(17) 0.0043(16) 0.0056(17)
C8 0.017(2) 0.017(2) 0.020(2) 0.0004(17) 0.0031(16) 0.0106(17)
C7 0.013(2) 0.011(2) 0.029(2) 0.0035(17) 0.0025(17) 0.0046(16)
C16 0.040(3) 0.023(2) 0.018(2) 0.0047(19) 0.0044(19) 0.019(2)
C18 0.027(2) 0.017(2) 0.023(2) 0.0060(18) 0.0044(19) 0.0034(19)
O2C 0.047(3) 0.053(3) 0.073(3) 0.013(2) -0.002(2) 0.033(2)
C2 0.020(2) 0.022(2) 0.023(2) 0.0119(18) 0.0084(17) 0.0109(18)
C10 0.027(2) 0.026(3) 0.028(2) 0.009(2) 0.0034(19) 0.018(2)
O1A 0.056(3) 0.042(2) 0.042(2) -0.0028(18) -0.0041(19) 0.036(2)
C5 0.026(2) 0.033(3) 0.019(2) 0.0109(19) 0.0043(18) 0.020(2)
C13 0.020(2) 0.016(2) 0.018(2) 0.0063(17) 0.0015(17) 0.0074(17)
C9 0.023(2) 0.019(2) 0.026(2) 0.0058(18) 0.0044(18) 0.0117(19)
O1C 0.044(3) 0.069(3) 0.059(3) 0.001(2) 0.004(2) 0.036(2)
C15 0.026(2) 0.021(2) 0.017(2) 0.0044(18) 0.0019(17) 0.0125(19)
C20 0.022(2) 0.032(3) 0.017(2) 0.0039(19) 0.0099(18) 0.013(2)
C12 0.019(2) 0.023(2) 0.031(3) 0.000(2) -0.0026(19) 0.0117(19)
N1C 0.042(3) 0.044(3) 0.040(3) -0.007(2) -0.004(2) 0.028(2)
O3C 0.059(3) 0.042(3) 0.106(4) 0.013(3) -0.003(3) 0.031(2)
C3 0.027(2) 0.023(2) 0.019(2) 0.0071(18) 0.0087(18) 0.0159(19)
C11 0.021(2) 0.033(3) 0.035(3) 0.007(2) -0.001(2) 0.017(2)
N4 0.038(3) 0.045(3) 0.027(2) 0.006(2) 0.0051(19) 0.009(2)
C21 0.047(3) 0.018(2) 0.019(2) 0.0038(19) 0.008(2) 0.001(2)
C17 0.035(3) 0.021(2) 0.022(2) 0.0090(19) 0.006(2) 0.008(2)
O2B 0.055(3) 0.067(3) 0.053(3) 0.018(3) -0.026(2) -0.032(2)
C19 0.034(3) 0.052(3) 0.019(2) 0.008(2) 0.009(2) 0.030(3)
C24 0.038(4) 0.216(11) 0.025(3) 0.034(5) 0.016(3) 0.082(6)
C23 0.271(18) 0.241(17) 0.048(5) 0.068(8) 0.078(9) 0.246(17)
C22 0.248(14) 0.061(5) 0.043(5) 0.032(4) 0.068(7) 0.105(9)

loop_
_atom_type_symbol
_atom_type_description
_atom_type_scat_dispersion_real
_atom_type_scat_dispersion_imag
_atom_type_scat_source
C C 0.0033 0.0016 'International Tables Vol C Tables 4.2.6.8 and 6.1.1.4'
H H 0.0000 0.0000 'International Tables Vol C Tables 4.2.6.8 and 6.1.1.4'
N N 0.0061 0.0033 'International Tables Vol C Tables 4.2.6.8 and 6.1.1.4'
O O 0.0106 0.0060 'International Tables Vol C Tables 4.2.6.8 and 6.1.1.4'
Cu Cu 0.3201 1.2651 'International Tables Vol C Tables 4.2.6.8 and 6.1.1.4'

loop_
_geom_angle_atom_site_label_1
_geom_angle_atom_site_label_2
_geom_angle_atom_site_label_3
_geom_angle
_geom_angle_site_symmetry_1
_geom_angle_site_symmetry_3
_geom_angle_publ_flag
N2 Cu1 N3 164.85(16) . . ?
N2 Cu1 O1A 98.25(15) . . ?
N3 Cu1 O1A 96.12(16) . . ?
N2 Cu1 N1 82.06(14) . . ?
N3 Cu1 N1 83.22(14) . . ?
O1A Cu1 N1 147.73(15) . . ?
N2 Cu1 O1B 87.57(15) . . ?
N3 Cu1 O1B 88.28(14) . . ?
O1A Cu1 O1B 124.39(15) . . ?
N1 Cu1 O1B 87.87(14) . . ?
C8 N2 C12 119.6(4) . . ?
C8 N2 Cu1 114.6(3) . . ?
C12 N2 Cu1 125.8(3) . . ?
N1B O1B Cu1 100.6(3) . . ?
C3 C4 C5 117.5(4) . . ?
C3 C4 C19 122.0(4) . . ?
C5 C4 C19 120.4(4) . . ?
C1 N1 C13 113.8(3) . . ?
C1 N1 C7 113.6(3) . . ?
C13 N1 C7 112.8(3) . . ?
C1 N1 Cu1 113.8(3) . . ?
C13 N1 Cu1 101.2(2) . . ?
C7 N1 Cu1 100.4(2) . . ?
O2B N1B O3B 123.8(5) . . ?
O2B N1B O1B 117.1(5) . . ?
O3B N1B O1B 119.1(4) . . ?
C14 N3 C18 119.5(4) . . ?
C14 N3 Cu1 114.6(3) . . ?
C18 N3 Cu1 125.8(3) . . ?
O3A N1A O2A 121.9(4) . . ?
O3A N1A O1A 121.2(4) . . ?
O2A N1A O1A 117.0(4) . . ?
N3 C14 C15 121.3(4) . . ?
N3 C14 C13 116.1(4) . . ?
C15 C14 C13 122.6(4) . . ?
C5 C6 C1 120.2(4) . . ?
C2 C1 C6 117.8(4) . . ?
C2 C1 N1 120.8(4) . . ?
C6 C1 N1 121.4(4) . . ?
N2 C8 C9 121.0(4) . . ?
N2 C8 C7 116.7(4) . . ?
C9 C8 C7 122.3(4) . . ?
N1 C7 C8 110.4(3) . . ?
C17 C16 C15 119.0(4) . . ?
N3 C18 C17 122.2(5) . . ?
C3 C2 C1 121.1(4) . . ?
C11 C10 C9 119.0(4) . . ?
N1A O1A Cu1 102.3(3) . . ?
C4 C5 C6 121.8(4) . . ?
N1 C13 C14 110.9(3) . . ?
C8 C9 C10 119.5(4) . . ?
C14 C15 C16 119.0(4) . . ?
C21 C20 N4 120.2(5) . . ?
C21 C20 C19 119.2(5) . . ?
N4 C20 C19 120.5(5) . . ?
N2 C12 C11 121.6(4) . . ?
O2C N1C O1C 121.3(5) . . ?
O2C N1C O3C 119.5(5) . . ?
O1C N1C O3C 119.1(5) . . ?
C2 C3 C4 121.6(4) . . ?
C12 C11 C10 119.3(4) . . ?
C20 N4 C24 118.8(6) . . ?
C20 C21 C22 119.9(7) . . ?
C18 C17 C16 119.1(4) . . ?
C20 C19 C4 113.3(4) . . ?
C23 C24 N4 119.0(8) . . ?
C22 C23 C24 119.1(7) . . ?
C23 C22 C21 123.0(9) . . ?

loop_
_geom_bond_atom_site_label_1
_geom_bond_atom_site_label_2
_geom_bond_distance
_geom_bond_site_symmetry_2
_geom_bond_publ_flag
Cu1 N2 1.948(4) . ?
Cu1 N3 1.958(4) . ?
Cu1 O1A 2.126(4) . ?
Cu1 N1 2.180(4) . ?
Cu1 O1B 2.355(5) . ?
N2 C8 1.338(6) . ?
N2 C12 1.357(6) . ?
O2A N1A 1.251(6) . ?
O1B N1B 1.231(5) . ?
C4 C3 1.386(6) . ?
C4 C5 1.374(6) . ?
C4 C19 1.514(6) . ?
N1 C1 1.440(5) . ?
N1 C13 1.490(5) . ?
N1 C7 1.494(5) . ?
O3A N1A 1.228(5) . ?
N1B O2B 1.220(6) . ?
N1B O3B 1.226(5) . ?
N3 C14 1.348(6) . ?
N3 C18 1.341(6) . ?
N1A O1A 1.268(6) . ?
C14 C15 1.390(6) . ?
C14 C13 1.515(6) . ?
C6 C5 1.392(6) . ?
C6 C1 1.402(6) . ?
C1 C2 1.381(6) . ?
C8 C9 1.386(6) . ?
C8 C7 1.501(6) . ?
C16 C17 1.390(7) . ?
C16 C15 1.390(6) . ?
C18 C17 1.372(7) . ?
O2C N1C 1.240(6) . ?
C2 C3 1.384(6) . ?
C10 C11 1.374(7) . ?
C10 C9 1.392(6) . ?
O1C N1C 1.257(6) . ?
C20 C21 1.346(7) . ?
C20 N4 1.353(6) . ?
C20 C19 1.489(6) . ?
C12 C11 1.379(7) . ?
N1C O3C 1.276(7) . ?
N4 C24 1.397(10) . ?
C21 C22 1.331(12) . ?
C24 C23 1.377(16) . ?
C23 C22 1.308(18) . ?
